data_4002577
loop_
_publ_author_name
'Allen, S.'
'Warmingham, N.R.'
'Gover, R.K.B.'
'Evans, J.S.O.'

_publ_section_title
;
 Synthesis, structure and thermal contraction of a new low-temperature
 polymorph of Zr Mo2 O8
;
_journal_name_full 'Chemistry of Materials (1,1989-)'
_journal_page_first 3406
_journal_page_last 3410
_journal_volume 15
_journal_year 2003
_chemical_formula_sum 'Mo2 O8 Zr'
_chemical_name_systematic 'Zr (Mo O4)2'
_space_group_IT_number 31
_symmetry_space_group_name_Hall 'P 2ac -2'
_symmetry_space_group_name_H-M 'P m n 21'
_cell_angle_alpha 90
_cell_angle_beta 90
_cell_angle_gamma 90
_cell_formula_units_Z 2
_cell_length_a 5.87961
_cell_length_b 7.3156
_cell_length_c 9.13945
_cell_volume 393.114
_citation_journal_id_ASTM CMATEX
_cod_data_source_file Allen_CMATEX_2003_699.cif
_cod_data_source_block Mo2O8Zr1
_cod_original_formula_sum 'Mo2 O8 Zr1'
_cod_database_code 4002577

loop_
_symmetry_equiv_pos_as_xyz
x,y,z
-x+1/2,-y,z+1/2
-x,y,z
x+1/2,-y,z+1/2

loop_
_atom_site_label
_atom_site_type_symbol
_atom_site_fract_x
_atom_site_fract_y
_atom_site_fract_z
_atom_site_occupancy
_atom_site_U_iso_or_equiv
O1 O-2 0.5 0.78571 0.29206 1 0.0
O2 O-2 0.5 0.1508 0.28422 1 0.0
Mo2 Mo+6 0.5 0.42562 0.89323 1 0.0
Mo1 Mo+6 0.5 0.94675 0.19028 1 0.0
O3 O-2 0.77334 0.91796 0.07265 1 0.0
O5 O-2 0.5 0.37779 0.71617 1 0.0
O4 O-2 0.5 0.22491 -0.01038 1 0.0
Zr1 Zr+4 0.5 0.27673 0.5 1 0.0
O6 O-2 0.74173 0.55794 0.95476 1 0.0
